data_4106265
loop_
_publ_author_name
'Mariham Y. Abraham'
'Yuzhong Wang'
'Yaoming Xie'
'Pingrong Wei'
'Henry F. Schaefer'
'Paul V. R. Schleyer'
'Gregory H. Robinson'

_publ_section_title
;
 Cleavage of Carbene-Stabilized Disilicon
;
_journal_name_full 'Journal of the American Chemical Society'
_journal_page_first 8874
_journal_page_last 8876
_journal_paper_doi 10.1021/ja203208t
_journal_volume 133
_journal_year 2011
_chemical_formula_sum 'C120 H192 B8 N8 O3 Si4'
_chemical_formula_weight 1993.66
_chemical_name_systematic
; 
 ? 
;
_space_group_IT_number 14
_symmetry_cell_setting monoclinic
_symmetry_space_group_name_Hall '-P 2yn'
_symmetry_space_group_name_H-M 'P 1 21/n 1'
_atom_sites_solution_hydrogens geom
_atom_sites_solution_primary direct
_atom_sites_solution_secondary difmap
_audit_creation_method SHELXL-97
_cell_angle_alpha 90.00
_cell_angle_beta 95.694(2)
_cell_angle_gamma 90.00
_cell_formula_units_Z 2
_cell_length_a 13.9722(16)
_cell_length_b 22.691(3)
_cell_length_c 21.080(2)
_cell_measurement_reflns_used 7766
_cell_measurement_temperature 296(2)
_cell_measurement_theta_max 20.306
_cell_measurement_theta_min 2.317
_cell_volume 6650.3(13)
_computing_structure_refinement 'SHELXL-97 (Sheldrick, 2008)'
_computing_structure_solution 'SHELXS-97 (Sheldrick, 2008)'
_diffrn_ambient_temperature 296(2)
_diffrn_measured_fraction_theta_full 0.995
_diffrn_measured_fraction_theta_max 0.995
_diffrn_measurement_device_type 'BRUKER SMART APEX II'
_diffrn_measurement_method 'OMEGA SCAN'
_diffrn_radiation_monochromator graphite
_diffrn_radiation_source 'fine-focus sealed tube'
_diffrn_radiation_type MoK\a
_diffrn_radiation_wavelength 0.71073
_diffrn_reflns_av_R_equivalents 0.1169
_diffrn_reflns_av_sigmaI/netI 0.0831
_diffrn_reflns_limit_h_max 16
_diffrn_reflns_limit_h_min -16
_diffrn_reflns_limit_k_max 27
_diffrn_reflns_limit_k_min -27
_diffrn_reflns_limit_l_max 25
_diffrn_reflns_limit_l_min -25
_diffrn_reflns_number 72745
_diffrn_reflns_theta_full 25.46
_diffrn_reflns_theta_max 25.46
_diffrn_reflns_theta_min 2.04
_exptl_absorpt_coefficient_mu 0.092
_exptl_absorpt_correction_T_max 0.9909
_exptl_absorpt_correction_T_min 0.9757
_exptl_absorpt_correction_type multi-scan
_exptl_absorpt_process_details 'BRUKER SADABS'
_exptl_crystal_colour colorless
_exptl_crystal_density_diffrn 0.996
_exptl_crystal_description plate
_exptl_crystal_F_000 2176
_exptl_crystal_size_max 0.27
_exptl_crystal_size_mid 0.24
_exptl_crystal_size_min 0.10
_refine_diff_density_max 0.400
_refine_diff_density_min -0.266
_refine_diff_density_rms 0.039
_refine_ls_extinction_method none
_refine_ls_goodness_of_fit_ref 1.053
_refine_ls_hydrogen_treatment mixed
_refine_ls_matrix_type full
_refine_ls_number_parameters 833
_refine_ls_number_reflns 12260
_refine_ls_number_restraints 310
_refine_ls_restrained_S_all 1.050
_refine_ls_R_factor_all 0.1967
_refine_ls_R_factor_gt 0.0871
_refine_ls_shift/su_max 0.001
_refine_ls_shift/su_mean 0.000
_refine_ls_structure_factor_coef Fsqd
_refine_ls_weighting_details 'calc w=1/[\s^2^(Fo^2^)+(0.0897P)^2^+3.0793P] where P=(Fo^2^+2Fc^2^)/3'
_refine_ls_weighting_scheme calc
_refine_ls_wR_factor_gt 0.2098
_refine_ls_wR_factor_ref 0.2604
_reflns_number_gt 5220
_reflns_number_total 12260
_reflns_threshold_expression >2sigma(I)
_cod_data_source_file ja203208t_si_002.cif
_cod_data_source_block j1
_cod_database_code 4106265

loop_
_symmetry_equiv_pos_as_xyz
'x, y, z'
'-x+1/2, y+1/2, -z+1/2'
'-x, -y, -z'
'x-1/2, -y-1/2, z-1/2'

loop_
_atom_site_label
_atom_site_type_symbol
_atom_site_fract_x
_atom_site_fract_y
_atom_site_fract_z
_atom_site_U_iso_or_equiv
_atom_site_adp_type
_atom_site_occupancy
_atom_site_symmetry_multiplicity
_atom_site_calc_flag
_atom_site_refinement_flags
_atom_site_disorder_assembly
_atom_site_disorder_group
Si1 Si 0.97918(8) 0.02573(5) 0.72606(6) 0.0722(4) Uani 1 1 d D . .
H1D H 0.971(3) 0.0175(15) 0.6554(18) 0.089(12) Uiso 1 1 d . . .
Si2 Si 0.82739(9) 0.13103(5) 0.72331(8) 0.0912(5) Uani 1 1 d D . .
H4D H 0.795(4) 0.126(3) 0.6542(11) 0.19(2) Uiso 1 1 d D . .
H5D H 0.749(3) 0.1051(19) 0.751(2) 0.119(15) Uiso 1 1 d . . .
B1 B 0.9596(5) 0.1103(3) 0.7468(4) 0.073(2) Uani 0.75 1 d PDU . .
H2D H 0.978(3) 0.1164(18) 0.8006(11) 0.061(13) Uiso 0.75 1 d PD . .
H3D H 1.012(2) 0.1385(16) 0.7237(16) 0.127(17) Uiso 1 1 d D . .
B1' B 0.9502(13) 0.1082(7) 0.7030(12) 0.078(7) Uani 0.25 1 d PDU . .
H2D' H 0.916(11) 0.107(7) 0.651(3) 0.10(5) Uiso 0.25 1 d PD . .
B2 B 0.9141(4) -0.0382(3) 0.7677(4) 0.114(2) Uani 1 1 d D . .
H6D H 0.947(4) -0.0892(13) 0.756(2) 0.157(19) Uiso 1 1 d D . .
H7D H 0.940(6) -0.012(3) 0.823(2) 0.25(3) Uiso 1 1 d D . .
B3 B 0.7967(5) -0.0341(3) 0.7295(4) 0.102(2) Uani 1 1 d D . .
H8D H 0.804(3) -0.0586(18) 0.6702(13) 0.119(15) Uiso 1 1 d D . .
H9D H 0.787(3) 0.006(2) 0.698(2) 0.132(17) Uiso 1 1 d . . .
H10D H 0.729(4) -0.036(3) 0.751(2) 0.19(3) Uiso 1 1 d D . .
B4 B 0.8086(6) -0.0288(4) 0.8100(5) 0.139(3) Uani 1 1 d D . .
H11D H 0.801(4) 0.0224(15) 0.838(3) 0.18(2) Uiso 1 1 d D . .
H12D H 0.797(5) -0.070(2) 0.848(3) 0.22(3) Uiso 1 1 d D . .
N1 N 1.1753(2) -0.00299(15) 0.69290(15) 0.0694(9) Uani 1 1 d . . .
N2 N 1.1769(2) 0.01192(15) 0.79340(15) 0.0703(9) Uani 1 1 d . . .
N3 N 0.8134(3) 0.25889(15) 0.69435(17) 0.0795(10) Uani 1 1 d . . .
N4 N 0.7353(2) 0.23667(14) 0.77289(16) 0.0708(9) Uani 1 1 d . . .
C1 C 1.1167(3) 0.01065(17) 0.73855(18) 0.0628(10) Uani 1 1 d . . .
C2 C 1.2685(3) -0.0097(2) 0.7193(2) 0.0910(15) Uani 1 1 d . . .
H2 H 1.3213 -0.0188 0.6975 0.109 Uiso 1 1 calc R . .
C3 C 1.2696(3) -0.0010(2) 0.7817(2) 0.0874(14) Uani 1 1 d . . .
H3 H 1.3230 -0.0031 0.8117 0.105 Uiso 1 1 calc R . .
C4 C 1.1521(3) 0.0198(2) 0.8580(2) 0.0749(12) Uani 1 1 d . . .
C5 C 1.1302(3) -0.0301(3) 0.8923(2) 0.0868(14) Uani 1 1 d . . .
C6 C 1.1148(4) -0.0221(3) 0.9550(3) 0.1191(19) Uani 1 1 d . . .
H6 H 1.1000 -0.0546 0.9791 0.143 Uiso 1 1 calc R . .
C7 C 1.1205(5) 0.0320(4) 0.9830(3) 0.137(2) Uani 1 1 d . . .
H7 H 1.1101 0.0359 1.0257 0.165 Uiso 1 1 calc R . .
C8 C 1.1416(4) 0.0806(3) 0.9484(3) 0.127(2) Uani 1 1 d . . .
H8 H 1.1444 0.1174 0.9679 0.152 Uiso 1 1 calc R . .
C9 C 1.1590(3) 0.0759(3) 0.8845(2) 0.0911(14) Uani 1 1 d . . .
C10 C 1.1895(4) 0.1289(3) 0.8487(3) 0.1078(17) Uani 1 1 d . . .
H10 H 1.1759 0.1209 0.8030 0.129 Uiso 1 1 calc R . .
C11 C 1.2967(5) 0.1394(4) 0.8624(4) 0.185(3) Uani 1 1 d . . .
H11A H 1.3147 0.1733 0.8391 0.277 Uiso 1 1 calc R . .
H11B H 1.3311 0.1055 0.8495 0.277 Uiso 1 1 calc R . .
H11C H 1.3122 0.1460 0.9072 0.277 Uiso 1 1 calc R . .
C12 C 1.1375(5) 0.1861(3) 0.8636(3) 0.156(3) Uani 1 1 d . . .
H12A H 1.1595 0.2177 0.8384 0.234 Uiso 1 1 calc R . .
H12B H 1.1511 0.1954 0.9080 0.234 Uiso 1 1 calc R . .
H12C H 1.0694 0.1811 0.8538 0.234 Uiso 1 1 calc R . .
C13 C 1.1274(4) -0.0912(3) 0.8646(3) 0.1122(18) Uani 1 1 d . . .
H13 H 1.1178 -0.0874 0.8181 0.135 Uiso 1 1 calc R . .
C14 C 1.0441(5) -0.1292(3) 0.8857(3) 0.150(2) Uani 1 1 d . . .
H14A H 1.0445 -0.1671 0.8654 0.224 Uiso 1 1 calc R . .
H14B H 0.9839 -0.1099 0.8736 0.224 Uiso 1 1 calc R . .
H14C H 1.0523 -0.1342 0.9311 0.224 Uiso 1 1 calc R . .
C15 C 1.2239(5) -0.1224(3) 0.8815(4) 0.179(3) Uani 1 1 d . . .
H15A H 1.2216 -0.1611 0.8629 0.268 Uiso 1 1 calc R . .
H15B H 1.2361 -0.1257 0.9270 0.268 Uiso 1 1 calc R . .
H15C H 1.2745 -0.1001 0.8653 0.268 Uiso 1 1 calc R . .
C16 C 1.1491(3) -0.0127(2) 0.6256(2) 0.0741(12) Uani 1 1 d . . .
C17 C 1.1644(3) 0.0322(3) 0.5834(2) 0.0922(14) Uani 1 1 d . . .
C18 C 1.1492(4) 0.0196(3) 0.5178(3) 0.1128(18) Uani 1 1 d . . .
H18 H 1.1593 0.0487 0.4881 0.135 Uiso 1 1 calc R . .
C19 C 1.1201(4) -0.0343(4) 0.4980(3) 0.118(2) Uani 1 1 d . . .
H19 H 1.1107 -0.0420 0.4545 0.142 Uiso 1 1 calc R . .
C20 C 1.1040(4) -0.0780(3) 0.5399(3) 0.1048(17) Uani 1 1 d . . .
H20 H 1.0833 -0.1147 0.5245 0.126 Uiso 1 1 calc R . .
C21 C 1.1180(3) -0.0688(2) 0.6062(2) 0.0828(13) Uani 1 1 d . . .
C22 C 1.0983(4) -0.1181(2) 0.6517(2) 0.0991(15) Uani 1 1 d . . .
H22 H 1.0915 -0.0999 0.6932 0.119 Uiso 1 1 calc R . .
C23 C 1.0050(5) -0.1514(3) 0.6322(3) 0.145(2) Uani 1 1 d . . .
H23A H 0.9958 -0.1813 0.6632 0.218 Uiso 1 1 calc R . .
H23B H 1.0086 -0.1694 0.5913 0.218 Uiso 1 1 calc R . .
H23C H 0.9519 -0.1243 0.6297 0.218 Uiso 1 1 calc R . .
C24 C 1.1843(5) -0.1600(3) 0.6609(3) 0.154(3) Uani 1 1 d . . .
H24A H 1.1714 -0.1905 0.6904 0.231 Uiso 1 1 calc R . .
H24B H 1.2405 -0.1384 0.6773 0.231 Uiso 1 1 calc R . .
H24C H 1.1950 -0.1774 0.6207 0.231 Uiso 1 1 calc R . .
C25 C 1.1956(5) 0.0929(3) 0.6053(3) 0.1201(19) Uani 1 1 d . . .
H25 H 1.1948 0.0945 0.6517 0.144 Uiso 1 1 calc R . .
C26 C 1.1289(5) 0.1407(3) 0.5763(3) 0.157(3) Uani 1 1 d . . .
H26A H 1.1513 0.1784 0.5920 0.236 Uiso 1 1 calc R . .
H26B H 1.0651 0.1339 0.5878 0.236 Uiso 1 1 calc R . .
H26C H 1.1283 0.1398 0.5307 0.236 Uiso 1 1 calc R . .
C27 C 1.2995(5) 0.1060(4) 0.5896(4) 0.185(3) Uani 1 1 d . . .
H27A H 1.3182 0.1446 0.6049 0.277 Uiso 1 1 calc R . .
H27B H 1.3022 0.1043 0.5444 0.277 Uiso 1 1 calc R . .
H27C H 1.3426 0.0772 0.6100 0.277 Uiso 1 1 calc R . .
C28 C 0.7914(3) 0.21287(17) 0.7304(2) 0.0661(11) Uani 1 1 d . . .
C29 C 0.7700(4) 0.3097(2) 0.7136(3) 0.1055(18) Uani 1 1 d . . .
H29 H 0.7738 0.3469 0.6955 0.127 Uiso 1 1 calc R . .
C30 C 0.7221(4) 0.29560(19) 0.7623(2) 0.0907(14) Uani 1 1 d . . .
H30 H 0.6862 0.3210 0.7852 0.109 Uiso 1 1 calc R . .
C31 C 0.6879(4) 0.2050(2) 0.8209(3) 0.0884(14) Uani 1 1 d . A .
C32 C 0.7296(5) 0.2057(3) 0.8833(3) 0.126(2) Uani 1 1 d D . .
C33 C 0.6774(7) 0.1778(4) 0.9280(4) 0.193(4) Uani 1 1 d . B .
H33 H 0.7014 0.1754 0.9706 0.232 Uiso 1 1 calc R . .
C34 C 0.5864(10) 0.1532(5) 0.9062(8) 0.235(8) Uani 1 1 d . . .
H34 H 0.5475 0.1387 0.9360 0.282 Uiso 1 1 calc R B .
C35 C 0.5562(9) 0.1503(6) 0.8463(6) 0.225(7) Uani 1 1 d . A .
H35 H 0.5019 0.1278 0.8338 0.270 Uiso 1 1 calc R . .
C36 C 0.6009(5) 0.1790(3) 0.8009(4) 0.131(2) Uani 1 1 d D . .
C37 C 0.568(3) 0.1853(18) 0.7290(11) 0.196(12) Uani 0.34(4) 1 d PDU A 1
H37 H 0.6175 0.2086 0.7111 0.235 Uiso 0.34(4) 1 calc PR A 1
C38 C 0.483(4) 0.228(2) 0.734(3) 0.167(13) Uani 0.34(4) 1 d PDU A 1
H38A H 0.4537 0.2374 0.6924 0.250 Uiso 0.34(4) 1 calc PR A 1
H38B H 0.5060 0.2633 0.7555 0.250 Uiso 0.34(4) 1 calc PR A 1
H38C H 0.4361 0.2095 0.7583 0.250 Uiso 0.34(4) 1 calc PR A 1
C39 C 0.5363(19) 0.138(2) 0.678(3) 0.182(13) Uani 0.34(4) 1 d PDU A 1
H39A H 0.5317 0.1552 0.6361 0.273 Uiso 0.34(4) 1 calc PR A 1
H39B H 0.4749 0.1218 0.6855 0.273 Uiso 0.34(4) 1 calc PR A 1
H39C H 0.5831 0.1065 0.6798 0.273 Uiso 0.34(4) 1 calc PR A 1
C37' C 0.5539(14) 0.1760(7) 0.7350(7) 0.146(5) Uani 0.66(4) 1 d PDU A 2
H37' H 0.6024 0.1852 0.7060 0.176 Uiso 0.66(4) 1 calc PR A 2
C38' C 0.466(2) 0.2159(12) 0.7173(15) 0.165(7) Uani 0.66(4) 1 d PDU A 2
H38D H 0.4431 0.2101 0.6733 0.247 Uiso 0.66(4) 1 calc PR A 2
H38E H 0.4839 0.2564 0.7243 0.247 Uiso 0.66(4) 1 calc PR A 2
H38F H 0.4157 0.2059 0.7435 0.247 Uiso 0.66(4) 1 calc PR A 2
C39' C 0.5234(11) 0.1103(9) 0.7240(19) 0.187(10) Uani 0.66(4) 1 d PDU A 2
H39D H 0.4912 0.1059 0.6819 0.280 Uiso 0.66(4) 1 calc PR A 2
H39E H 0.4807 0.0990 0.7549 0.280 Uiso 0.66(4) 1 calc PR A 2
H39F H 0.5795 0.0857 0.7285 0.280 Uiso 0.66(4) 1 calc PR A 2
C40 C 0.8352(14) 0.2198(15) 0.9007(13) 0.163(9) Uani 0.49(4) 1 d PDU B 1
H40 H 0.8662 0.2364 0.8650 0.195 Uiso 0.49(4) 1 calc PR B 1
C41 C 0.822(3) 0.2654(18) 0.9537(16) 0.218(11) Uani 0.49(4) 1 d PDU B 1
H41A H 0.8842 0.2786 0.9719 0.326 Uiso 0.49(4) 1 calc PR B 1
H41B H 0.7885 0.2475 0.9862 0.326 Uiso 0.49(4) 1 calc PR B 1
H41C H 0.7860 0.2984 0.9358 0.326 Uiso 0.49(4) 1 calc PR B 1
C42 C 0.8891(17) 0.1661(18) 0.9312(9) 0.181(11) Uani 0.49(4) 1 d PDU B 1
H42A H 0.8958 0.1367 0.8992 0.272 Uiso 0.49(4) 1 calc PR B 1
H42B H 0.8535 0.1500 0.9639 0.272 Uiso 0.49(4) 1 calc PR B 1
H42C H 0.9517 0.1781 0.9496 0.272 Uiso 0.49(4) 1 calc PR B 1
C40' C 0.8157(14) 0.2460(11) 0.9023(9) 0.131(7) Uani 0.51(4) 1 d PDU B 2
H40' H 0.8352 0.2600 0.8615 0.157 Uiso 0.51(4) 1 calc PR B 2
C41' C 0.801(3) 0.3023(18) 0.9397(18) 0.232(13) Uani 0.51(4) 1 d PDU B 2
H41D H 0.8616 0.3227 0.9474 0.348 Uiso 0.51(4) 1 calc PR B 2
H41E H 0.7780 0.2925 0.9797 0.348 Uiso 0.51(4) 1 calc PR B 2
H41F H 0.7555 0.3272 0.9156 0.348 Uiso 0.51(4) 1 calc PR B 2
C42' C 0.9013(17) 0.211(2) 0.9309(13) 0.223(12) Uani 0.51(4) 1 d PDU B 2
H42D H 0.9096 0.1766 0.9048 0.334 Uiso 0.51(4) 1 calc PR B 2
H42E H 0.8903 0.1980 0.9731 0.334 Uiso 0.51(4) 1 calc PR B 2
H42F H 0.9581 0.2345 0.9330 0.334 Uiso 0.51(4) 1 calc PR B 2
C43 C 0.8630(5) 0.2567(2) 0.6372(2) 0.0904(14) Uani 1 1 d . C .
C44 C 0.9579(5) 0.2744(3) 0.6405(3) 0.125(2) Uani 1 1 d D . .
C45 C 0.9987(6) 0.2777(3) 0.5839(4) 0.155(3) Uani 1 1 d . C .
H45 H 1.0619 0.2906 0.5841 0.186 Uiso 1 1 calc R . .
C46 C 0.9494(7) 0.2627(3) 0.5282(4) 0.141(3) Uani 1 1 d . . .
H46 H 0.9791 0.2651 0.4907 0.169 Uiso 1 1 calc R C .
C47 C 0.8571(6) 0.2441(3) 0.5260(3) 0.130(2) Uani 1 1 d . C .
H47 H 0.8247 0.2333 0.4871 0.156 Uiso 1 1 calc R . .
C48 C 0.8099(5) 0.2409(2) 0.5810(3) 0.1003(16) Uani 1 1 d . . .
C49 C 0.7051(5) 0.2226(3) 0.5787(3) 0.134(2) Uani 1 1 d . C .
H49 H 0.6925 0.2094 0.6214 0.160 Uiso 1 1 calc R . .
C50 C 0.6380(6) 0.2760(5) 0.5598(4) 0.238(5) Uani 1 1 d . . .
H50A H 0.6514 0.3073 0.5900 0.357 Uiso 1 1 calc R C .
H50B H 0.5721 0.2641 0.5598 0.357 Uiso 1 1 calc R . .
H50C H 0.6493 0.2894 0.5180 0.357 Uiso 1 1 calc R . .
C51 C 0.6808(6) 0.1730(5) 0.5327(5) 0.259(6) Uani 1 1 d . . .
H51A H 0.6140 0.1632 0.5325 0.389 Uiso 1 1 calc R C .
H51B H 0.7193 0.1392 0.5454 0.389 Uiso 1 1 calc R . .
H51C H 0.6937 0.1850 0.4907 0.389 Uiso 1 1 calc R . .
C52 C 1.0278(10) 0.2801(10) 0.7032(7) 0.116(6) Uani 0.53(3) 1 d PDU C 1
H52 H 0.9945 0.2609 0.7364 0.139 Uiso 0.53(3) 1 calc PR C 1
C53 C 1.0357(16) 0.3450(11) 0.7228(12) 0.165(8) Uani 0.53(3) 1 d PDU C 1
H53A H 1.0784 0.3487 0.7612 0.248 Uiso 0.53(3) 1 calc PR C 1
H53B H 0.9733 0.3596 0.7301 0.248 Uiso 0.53(3) 1 calc PR C 1
H53C H 1.0604 0.3674 0.6894 0.248 Uiso 0.53(3) 1 calc PR C 1
C54 C 1.1305(11) 0.2521(11) 0.7086(10) 0.130(6) Uani 0.53(3) 1 d PDU C 1
H54A H 1.1255 0.2111 0.6973 0.195 Uiso 0.53(3) 1 calc PR C 1
H54B H 1.1598 0.2559 0.7515 0.195 Uiso 0.53(3) 1 calc PR C 1
H54C H 1.1693 0.2720 0.6801 0.195 Uiso 0.53(3) 1 calc PR C 1
C52' C 0.9906(18) 0.3116(10) 0.6990(9) 0.141(7) Uani 0.47(3) 1 d PDU C 2
H52' H 0.9532 0.3025 0.7347 0.170 Uiso 0.47(3) 1 calc PR C 2
C53' C 1.001(2) 0.3779(10) 0.6908(14) 0.184(9) Uani 0.47(3) 1 d PDU C 2
H53D H 1.0250 0.3952 0.7309 0.277 Uiso 0.47(3) 1 calc PR C 2
H53E H 0.9397 0.3946 0.6767 0.277 Uiso 0.47(3) 1 calc PR C 2
H53F H 1.0455 0.3856 0.6598 0.277 Uiso 0.47(3) 1 calc PR C 2
C54' C 1.091(2) 0.2835(13) 0.7084(15) 0.175(9) Uani 0.47(3) 1 d PDU C 2
H54D H 1.0842 0.2418 0.7144 0.262 Uiso 0.47(3) 1 calc PR C 2
H54E H 1.1263 0.3003 0.7452 0.262 Uiso 0.47(3) 1 calc PR C 2
H54F H 1.1238 0.2907 0.6714 0.262 Uiso 0.47(3) 1 calc PR C 2
O1 O 0.5532(14) 0.0498(13) 0.3552(10) 0.203(10) Uani 0.60(2) 1 d PDU D 1
C55 C 0.4599(17) 0.0436(12) 0.3461(9) 0.200(10) Uani 0.60(2) 1 d PDU D 1
H55A H 0.4431 0.0099 0.3190 0.240 Uiso 0.60(2) 1 calc PR D 1
H55B H 0.4305 0.0785 0.3259 0.240 Uiso 0.60(2) 1 calc PR D 1
C56 C 0.4261(15) 0.0347(15) 0.4120(9) 0.231(11) Uani 0.60(2) 1 d PDU D 1
H56A H 0.3624 0.0511 0.4141 0.277 Uiso 0.60(2) 1 calc PR D 1
H56B H 0.4249 -0.0069 0.4228 0.277 Uiso 0.60(2) 1 calc PR D 1
C57 C 0.4974(14) 0.0661(19) 0.4544(10) 0.278(16) Uani 0.60(2) 1 d PDU D 1
H57A H 0.5141 0.0441 0.4934 0.333 Uiso 0.60(2) 1 calc PR D 1
H57B H 0.4741 0.1048 0.4650 0.333 Uiso 0.60(2) 1 calc PR D 1
C58 C 0.5821(13) 0.0708(15) 0.4155(12) 0.295(19) Uani 0.60(2) 1 d PDU D 1
H58A H 0.6026 0.1115 0.4132 0.354 Uiso 0.60(2) 1 calc PR D 1
H58B H 0.6355 0.0476 0.4349 0.354 Uiso 0.60(2) 1 calc PR D 1
O1' O 0.552(2) 0.0266(18) 0.374(2) 0.207(14) Uani 0.40(2) 1 d PDU D 2
C55' C 0.458(2) 0.0280(13) 0.3622(17) 0.191(13) Uani 0.40(2) 1 d PDU D 2
H55C H 0.4295 -0.0042 0.3839 0.229 Uiso 0.40(2) 1 calc PR D 2
H55D H 0.4404 0.0237 0.3167 0.229 Uiso 0.40(2) 1 calc PR D 2
C56' C 0.4213(18) 0.0869(14) 0.3852(17) 0.218(14) Uani 0.40(2) 1 d PDU D 2
H56C H 0.3891 0.1092 0.3501 0.261 Uiso 0.40(2) 1 calc PR D 2
H56D H 0.3772 0.0811 0.4174 0.261 Uiso 0.40(2) 1 calc PR D 2
C57' C 0.509(2) 0.1164(13) 0.412(2) 0.240(15) Uani 0.40(2) 1 d PDU D 2
H57C H 0.5004 0.1364 0.4515 0.288 Uiso 0.40(2) 1 calc PR D 2
H57D H 0.5321 0.1445 0.3820 0.288 Uiso 0.40(2) 1 calc PR D 2
C58' C 0.577(2) 0.0648(16) 0.4225(19) 0.239(16) Uani 0.40(2) 1 d PDU D 2
H58C H 0.6433 0.0776 0.4217 0.286 Uiso 0.40(2) 1 calc PR D 2
H58D H 0.5704 0.0465 0.4634 0.286 Uiso 0.40(2) 1 calc PR D 2
O2 O 1.0377(18) 0.4747(12) 0.5426(12) 0.416(13) Uiso 0.50 1 d PD E -1
C59 C 1.0179(13) 0.4832(8) 0.6070(8) 0.193(7) Uiso 0.50 1 d PD E -1
H59A H 1.0503 0.4519 0.6320 0.232 Uiso 0.50 1 calc PR E -1
H59B H 1.0485 0.5199 0.6214 0.232 Uiso 0.50 1 calc PR E -1
C60 C 0.921(2) 0.4853(12) 0.6232(12) 0.302(12) Uiso 0.50 1 d PD E -1
H60A H 0.8930 0.5245 0.6229 0.362 Uiso 0.50 1 calc PR E -1
H60B H 0.9097 0.4638 0.6616 0.362 Uiso 0.50 1 calc PR E -1
C61 C 0.898(2) 0.4502(13) 0.5604(13) 0.315(13) Uiso 0.50 1 d PD E -1
H61A H 0.9235 0.4106 0.5661 0.378 Uiso 0.50 1 calc PR E -1
H61B H 0.8286 0.4471 0.5511 0.378 Uiso 0.50 1 calc PR E -1
C62 C 0.934(2) 0.4753(14) 0.5113(11) 0.334(15) Uiso 0.50 1 d PD E -1
H62A H 0.9101 0.5148 0.5027 0.400 Uiso 0.50 1 calc PR E -1
H62B H 0.9260 0.4515 0.4729 0.400 Uiso 0.50 1 calc PR E -1

loop_
_atom_site_aniso_label
_atom_site_aniso_U_11
_atom_site_aniso_U_22
_atom_site_aniso_U_33
_atom_site_aniso_U_23
_atom_site_aniso_U_13
_atom_site_aniso_U_12
Si1 0.0489(6) 0.0702(8) 0.0971(10) 0.0032(7) 0.0060(6) 0.0108(5)
Si2 0.0654(8) 0.0571(7) 0.1533(14) 0.0102(8) 0.0218(8) 0.0124(6)
B1 0.051(4) 0.066(4) 0.102(7) -0.003(5) 0.001(5) 0.003(3)
B1' 0.064(13) 0.075(13) 0.094(12) -0.017(15) 0.005(15) 0.010(11)
B2 0.071(4) 0.086(4) 0.184(7) 0.009(4) 0.001(4) 0.003(3)
B3 0.078(4) 0.071(4) 0.156(7) 0.010(4) 0.006(4) 0.002(3)
B4 0.122(6) 0.111(6) 0.189(9) 0.019(6) 0.047(6) -0.014(5)
N1 0.0511(19) 0.098(3) 0.059(2) 0.0006(18) 0.0068(17) 0.0168(17)
N2 0.052(2) 0.100(3) 0.060(2) -0.0005(18) 0.0098(17) 0.0123(17)
N3 0.113(3) 0.055(2) 0.074(2) -0.0012(19) 0.025(2) -0.007(2)
N4 0.071(2) 0.060(2) 0.083(2) 0.0049(18) 0.016(2) 0.0041(17)
C1 0.051(2) 0.075(3) 0.062(3) 0.004(2) 0.006(2) 0.0090(19)
C2 0.057(3) 0.143(4) 0.073(3) 0.000(3) 0.011(2) 0.026(3)
C3 0.052(3) 0.145(4) 0.065(3) -0.003(3) 0.003(2) 0.023(3)
C4 0.055(2) 0.109(4) 0.061(3) -0.007(3) 0.009(2) 0.004(2)
C5 0.076(3) 0.119(4) 0.068(3) 0.005(3) 0.018(2) 0.012(3)
C6 0.131(5) 0.137(6) 0.094(5) 0.013(4) 0.038(4) 0.007(4)
C7 0.159(6) 0.181(7) 0.080(4) -0.006(5) 0.050(4) -0.006(5)
C8 0.146(5) 0.146(6) 0.094(5) -0.033(4) 0.041(4) -0.020(4)
C9 0.072(3) 0.127(5) 0.076(4) -0.018(3) 0.018(3) -0.013(3)
C10 0.116(5) 0.118(5) 0.093(4) -0.020(3) 0.024(3) -0.024(4)
C11 0.113(5) 0.204(8) 0.245(9) -0.009(6) 0.059(6) -0.052(5)
C12 0.195(7) 0.135(6) 0.138(6) -0.025(4) 0.015(5) -0.020(5)
C13 0.126(5) 0.110(5) 0.102(4) 0.020(3) 0.023(3) 0.032(4)
C14 0.166(6) 0.123(5) 0.161(6) 0.021(4) 0.026(5) -0.016(5)
C15 0.165(7) 0.168(7) 0.209(8) 0.033(5) 0.051(6) 0.088(6)
C16 0.061(3) 0.100(4) 0.062(3) 0.003(3) 0.008(2) 0.016(2)
C17 0.079(3) 0.122(5) 0.075(4) 0.002(3) 0.003(3) 0.005(3)
C18 0.111(4) 0.149(6) 0.077(4) 0.012(4) 0.004(3) 0.014(4)
C19 0.112(5) 0.174(7) 0.067(4) -0.003(4) -0.002(3) 0.027(5)
C20 0.107(4) 0.127(5) 0.079(4) -0.021(4) -0.003(3) 0.020(3)
C21 0.071(3) 0.106(4) 0.071(3) -0.011(3) 0.005(2) 0.028(3)
C22 0.110(4) 0.096(4) 0.091(4) -0.001(3) 0.008(3) 0.021(3)
C23 0.141(6) 0.134(5) 0.157(6) -0.004(4) -0.004(5) -0.031(4)
C24 0.156(6) 0.140(6) 0.165(6) 0.036(5) 0.011(5) 0.053(5)
C25 0.129(5) 0.131(5) 0.098(4) 0.026(4) -0.001(4) -0.011(4)
C26 0.156(6) 0.139(6) 0.178(7) 0.031(5) 0.026(5) 0.006(5)
C27 0.122(6) 0.193(8) 0.231(9) 0.029(6) -0.022(6) -0.042(5)
C28 0.065(3) 0.054(2) 0.081(3) 0.001(2) 0.012(2) 0.000(2)
C29 0.174(5) 0.049(3) 0.100(4) -0.002(3) 0.045(4) 0.006(3)
C30 0.123(4) 0.054(3) 0.100(4) -0.005(3) 0.033(3) 0.012(3)
C31 0.071(3) 0.079(3) 0.120(5) 0.013(3) 0.040(3) 0.010(3)
C32 0.106(5) 0.167(6) 0.113(5) 0.059(4) 0.043(4) 0.027(4)
C33 0.174(8) 0.265(11) 0.155(7) 0.103(7) 0.088(7) 0.069(8)
C34 0.204(13) 0.175(9) 0.365(19) 0.062(12) 0.216(16) 0.025(9)
C35 0.195(10) 0.231(11) 0.274(14) -0.051(12) 0.148(12) -0.078(8)
C36 0.095(5) 0.107(4) 0.203(8) -0.014(5) 0.075(5) -0.012(4)
C37 0.105(19) 0.22(2) 0.26(2) -0.060(18) 0.03(2) -0.029(16)
C38 0.17(2) 0.15(3) 0.16(3) -0.050(17) -0.051(19) 0.003(19)
C39 0.085(14) 0.17(3) 0.30(3) -0.05(2) 0.040(19) 0.020(15)
C37' 0.089(8) 0.157(9) 0.202(12) -0.098(9) 0.055(8) -0.051(6)
C38' 0.174(15) 0.140(11) 0.18(2) -0.058(11) 0.032(14) -0.018(10)
C39' 0.119(10) 0.145(10) 0.29(3) -0.081(15) -0.017(12) -0.027(8)
C40 0.122(15) 0.24(2) 0.124(13) 0.074(12) 0.023(11) 0.070(15)
C41 0.20(2) 0.21(3) 0.25(2) 0.007(19) 0.02(2) 0.01(2)
C42 0.169(16) 0.27(3) 0.106(12) 0.078(14) 0.031(10) 0.097(19)
C40' 0.092(10) 0.229(18) 0.068(9) 0.008(11) 0.001(8) 0.047(11)
C41' 0.19(2) 0.24(3) 0.26(3) -0.08(2) 0.031(19) 0.00(2)
C42' 0.145(16) 0.26(3) 0.25(2) 0.06(2) -0.044(14) 0.055(17)
C43 0.133(5) 0.066(3) 0.076(4) 0.000(3) 0.032(3) -0.005(3)
C44 0.167(6) 0.124(5) 0.089(4) -0.012(3) 0.046(5) -0.060(4)
C45 0.202(8) 0.154(6) 0.123(6) -0.026(5) 0.080(6) -0.067(5)
C46 0.201(8) 0.121(5) 0.113(6) 0.002(4) 0.081(6) 0.010(5)
C47 0.180(7) 0.133(5) 0.082(5) -0.002(4) 0.032(5) 0.034(5)
C48 0.129(5) 0.095(4) 0.078(4) -0.002(3) 0.016(4) 0.028(3)
C49 0.127(5) 0.182(7) 0.090(4) -0.012(4) 0.002(4) 0.040(5)
C50 0.211(9) 0.353(13) 0.147(7) 0.054(7) 0.007(6) 0.163(9)
C51 0.156(8) 0.373(15) 0.247(10) -0.181(11) 0.014(7) -0.063(8)
C52 0.109(10) 0.115(12) 0.132(12) -0.032(9) 0.053(11) -0.047(10)
C53 0.182(16) 0.129(15) 0.187(17) -0.065(13) 0.024(13) -0.065(11)
C54 0.101(10) 0.155(15) 0.135(10) 0.038(11) 0.012(9) -0.042(8)
C52' 0.143(14) 0.118(13) 0.172(14) -0.030(12) 0.065(12) -0.054(12)
C53' 0.20(2) 0.112(12) 0.24(2) -0.001(15) 0.046(17) -0.041(12)
C54' 0.177(19) 0.141(18) 0.193(18) 0.029(16) -0.055(19) -0.038(14)
O1 0.103(8) 0.33(2) 0.183(13) -0.062(14) 0.031(8) 0.030(12)
C55 0.117(11) 0.29(2) 0.188(12) 0.015(15) -0.003(12) -0.004(16)
C56 0.178(17) 0.30(3) 0.218(17) 0.01(2) 0.048(13) -0.051(17)
C57 0.170(17) 0.48(5) 0.193(14) -0.07(2) 0.053(12) -0.04(2)
C58 0.140(14) 0.47(4) 0.29(2) -0.25(3) 0.072(13) -0.06(2)
O1' 0.129(14) 0.30(2) 0.19(2) -0.09(2) -0.006(15) 0.053(15)
C55' 0.123(15) 0.28(2) 0.17(2) -0.10(2) 0.009(17) 0.054(17)
C56' 0.164(16) 0.29(2) 0.19(2) -0.115(19) -0.050(16) 0.086(15)
C57' 0.18(2) 0.28(2) 0.24(3) -0.10(2) -0.04(2) 0.050(16)
C58' 0.16(2) 0.33(3) 0.21(3) -0.10(2) -0.05(2) 0.069(18)

loop_
_atom_type_symbol
_atom_type_description
_atom_type_scat_dispersion_real
_atom_type_scat_dispersion_imag
_atom_type_scat_source
C C 0.0033 0.0016 'International Tables Vol C Tables 4.2.6.8 and 6.1.1.4'
H H 0.0000 0.0000 'International Tables Vol C Tables 4.2.6.8 and 6.1.1.4'
B B 0.0013 0.0007 'International Tables Vol C Tables 4.2.6.8 and 6.1.1.4'
N N 0.0061 0.0033 'International Tables Vol C Tables 4.2.6.8 and 6.1.1.4'
O O 0.0106 0.0060 'International Tables Vol C Tables 4.2.6.8 and 6.1.1.4'
Si Si 0.0817 0.0704 'International Tables Vol C Tables 4.2.6.8 and 6.1.1.4'

loop_
_geom_angle_atom_site_label_1
_geom_angle_atom_site_label_2
_geom_angle_atom_site_label_3
_geom_angle
C1 Si1 B1' 112.2(6)
C1 Si1 B2 107.7(2)
B1' Si1 B2 136.1(6)
C1 Si1 B1 107.2(2)
B1' Si1 B1 26.9(7)
B2 Si1 B1 122.2(3)
C1 Si1 H1D 95.3(14)
B1' Si1 H1D 83.0(15)
B2 Si1 H1D 111.0(14)
B1 Si1 H1D 109.9(14)
B1' Si2 B1 28.0(7)
B1' Si2 C28 122.1(6)
B1 Si2 C28 117.7(3)
B1' Si2 H4D 87(2)
B1 Si2 H4D 115(2)
C28 Si2 H4D 96(2)
B1' Si2 H5D 137.6(18)
B1 Si2 H5D 123.6(17)
C28 Si2 H5D 98.6(17)
H4D Si2 H5D 101(3)
B1' B1 Si2 73.6(12)
B1' B1 Si1 74.8(12)
Si2 B1 Si1 109.1(4)
B1' B1 H2D 174(3)
Si2 B1 H2D 110(2)
Si1 B1 H2D 108(2)
B1' B1 H3D 68.1(15)
Si2 B1 H3D 114(2)
Si1 B1 H3D 110(2)
H2D B1 H3D 106(3)
B1 B1' Si2 78.4(13)
B1 B1' Si1 78.2(14)
Si2 B1' Si1 112.0(10)
B1 B1' H3D 64.1(17)
Si2 B1' H3D 114(2)
Si1 B1' H3D 110(2)
B1 B1' H2D' 164(8)
Si2 B1' H2D' 86(8)
Si1 B1' H2D' 106(8)
H3D B1' H2D' 127(8)
B3 B2 B4 56.6(5)
B3 B2 Si1 102.0(4)
B4 B2 Si1 124.6(4)
B3 B2 H6D 107(2)
B4 B2 H6D 122(2)
Si1 B2 H6D 113(2)
B3 B2 H7D 123(4)
B4 B2 H7D 72(4)
Si1 B2 H7D 88(4)
H6D B2 H7D 120(4)
B4 B3 B2 63.3(5)
B4 B3 H8D 158.0(19)
B2 B3 H8D 104.0(19)
B4 B3 H9D 121(3)
B2 B3 H9D 111(3)
H8D B3 H9D 79(3)
B4 B3 H10D 65.3(14)
B2 B3 H10D 127.7(17)
H8D B3 H10D 121(3)
H9D B3 H10D 103(4)
B3 B4 B2 60.0(5)
B3 B4 H10D 39(3)
B2 B4 H10D 98(3)
B3 B4 H11D 121(3)
B2 B4 H11D 116(3)
H10D B4 H11D 111(4)
B3 B4 H12D 126(3)
B2 B4 H12D 113(3)
H10D B4 H12D 107(4)
H11D B4 H12D 110(4)
C1 N1 C2 110.6(3)
C1 N1 C16 128.1(3)
C2 N1 C16 121.2(3)
C1 N2 C3 110.9(3)
C1 N2 C4 128.0(3)
C3 N2 C4 120.8(3)
C28 N3 C29 110.5(4)
C28 N3 C43 126.7(4)
C29 N3 C43 122.2(4)
C28 N4 C30 111.0(4)
C28 N4 C31 126.5(3)
C30 N4 C31 122.3(4)
N1 C1 N2 104.0(3)
N1 C1 Si1 126.9(3)
N2 C1 Si1 129.1(3)
C3 C2 N1 107.6(4)
C3 C2 H2 126.2
N1 C2 H2 126.2
C2 C3 N2 106.9(4)
C2 C3 H3 126.5
N2 C3 H3 126.5
C9 C4 C5 123.0(4)
C9 C4 N2 118.6(4)
C5 C4 N2 118.1(4)
C6 C5 C4 117.1(5)
C6 C5 C13 119.7(5)
C4 C5 C13 123.1(4)
C7 C6 C5 121.9(6)
C7 C6 H6 119.0
C5 C6 H6 119.0
C6 C7 C8 120.2(6)
C6 C7 H7 119.9
C8 C7 H7 119.9
C7 C8 C9 121.2(6)
C7 C8 H8 119.4
C9 C8 H8 119.4
C4 C9 C8 116.6(5)
C4 C9 C10 122.8(4)
C8 C9 C10 120.5(5)
C9 C10 C11 110.8(5)
C9 C10 C12 114.3(5)
C11 C10 C12 107.8(5)
C9 C10 H10 107.9
C11 C10 H10 107.9
C12 C10 H10 107.9
C10 C11 H11A 109.5
C10 C11 H11B 109.5
H11A C11 H11B 109.5
C10 C11 H11C 109.5
H11A C11 H11C 109.5
H11B C11 H11C 109.5
C10 C12 H12A 109.5
C10 C12 H12B 109.5
H12A C12 H12B 109.5
C10 C12 H12C 109.5
H12A C12 H12C 109.5
H12B C12 H12C 109.5
C5 C13 C15 110.3(5)
C5 C13 C14 113.2(5)
C15 C13 C14 110.1(5)
C5 C13 H13 107.7
C15 C13 H13 107.7
C14 C13 H13 107.7
C13 C14 H14A 109.5
C13 C14 H14B 109.5
H14A C14 H14B 109.5
C13 C14 H14C 109.5
H14A C14 H14C 109.5
H14B C14 H14C 109.5
C13 C15 H15A 109.5
C13 C15 H15B 109.5
H15A C15 H15B 109.5
C13 C15 H15C 109.5
H15A C15 H15C 109.5
H15B C15 H15C 109.5
C17 C16 C21 123.1(5)
C17 C16 N1 118.6(5)
C21 C16 N1 118.0(4)
C16 C17 C18 117.7(5)
C16 C17 C25 122.4(5)
C18 C17 C25 119.9(6)
C19 C18 C17 120.1(6)
C19 C18 H18 119.9
C17 C18 H18 119.9
C18 C19 C20 121.7(6)
C18 C19 H19 119.2
C20 C19 H19 119.2
C19 C20 C21 121.4(6)
C19 C20 H20 119.3
C21 C20 H20 119.3
C16 C21 C20 115.9(5)
C16 C21 C22 123.9(4)
C20 C21 C22 120.1(5)
C24 C22 C23 111.5(5)
C24 C22 C21 110.4(4)
C23 C22 C21 113.4(4)
C24 C22 H22 107.1
C23 C22 H22 107.1
C21 C22 H22 107.1
C22 C23 H23A 109.5
C22 C23 H23B 109.5
H23A C23 H23B 109.5
C22 C23 H23C 109.5
H23A C23 H23C 109.5
H23B C23 H23C 109.5
C22 C24 H24A 109.5
C22 C24 H24B 109.5
H24A C24 H24B 109.5
C22 C24 H24C 109.5
H24A C24 H24C 109.5
H24B C24 H24C 109.5
C17 C25 C26 112.5(5)
C17 C25 C27 111.1(6)
C26 C25 C27 109.1(5)
C17 C25 H25 108.0
C26 C25 H25 108.0
C27 C25 H25 108.0
C25 C26 H26A 109.5
C25 C26 H26B 109.5
H26A C26 H26B 109.5
C25 C26 H26C 109.5
H26A C26 H26C 109.5
H26B C26 H26C 109.5
C25 C27 H27A 109.5
C25 C27 H27B 109.5
H27A C27 H27B 109.5
C25 C27 H27C 109.5
H27A C27 H27C 109.5
H27B C27 H27C 109.5
N3 C28 N4 104.0(3)
N3 C28 Si2 128.8(3)
N4 C28 Si2 127.2(3)
C30 C29 N3 107.3(4)
C30 C29 H29 126.3
N3 C29 H29 126.3
C29 C30 N4 107.1(4)
C29 C30 H30 126.5
N4 C30 H30 126.5
C36 C31 C32 124.8(6)
C36 C31 N4 116.5(6)
C32 C31 N4 118.6(5)
C31 C32 C33 115.9(7)
C31 C32 C40 122.5(12)
C33 C32 C40 119.5(12)
C31 C32 C40' 119.9(9)
C33 C32 C40' 122.9(11)
C40 C32 C40' 24.8(10)
C32 C33 C34 118.0(9)
C32 C33 H33 121.0
C34 C33 H33 121.0
C35 C34 C33 122.0(12)
C35 C34 H34 119.0
C33 C34 H34 119.0
C34 C35 C36 122.3(14)
C34 C35 H35 118.8
C36 C35 H35 118.8
C31 C36 C35 116.2(9)
C31 C36 C37' 127.2(10)
C35 C36 C37' 116.5(12)
C31 C36 C37 115.6(18)
C35 C36 C37 128(2)
C37' C36 C37 12(2)
C38 C37 C36 98(3)
C38 C37 C39 108.7(19)
C36 C37 C39 131(4)
C38 C37 H37 105.6
C36 C37 H37 105.6
C39 C37 H37 105.6
C37 C38 H38A 109.5
C37 C38 H38B 109.5
H38A C38 H38B 109.5
C37 C38 H38C 109.5
H38A C38 H38C 109.5
H38B C38 H38C 109.5
C37 C39 H39A 109.5
C37 C39 H39B 109.5
H39A C39 H39B 109.5
C37 C39 H39C 109.5
H39A C39 H39C 109.5
H39B C39 H39C 109.5
C36 C37' C38' 118.0(15)
C36 C37' C39' 105.9(13)
C38' C37' C39' 108.9(12)
C36 C37' H37' 107.9
C38' C37' H37' 107.9
C39' C37' H37' 107.9
C37' C38' H38D 109.5
C37' C38' H38E 109.5
H38D C38' H38E 109.5
C37' C38' H38F 109.5
H38D C38' H38F 109.5
H38E C38' H38F 109.5
C37' C39' H39D 109.5
C37' C39' H39E 109.5
H39D C39' H39E 109.5
C37' C39' H39F 109.5
H39D C39' H39F 109.5
H39E C39' H39F 109.5
C32 C40 C42 110.9(17)
C32 C40 C41 98(2)
C42 C40 C41 108.4(16)
C32 C40 H40 112.9
C42 C40 H40 112.9
C41 C40 H40 112.9
C40 C41 H41A 109.5
C40 C41 H41B 109.5
H41A C41 H41B 109.5
C40 C41 H41C 109.5
H41A C41 H41C 109.5
H41B C41 H41C 109.5
C40 C42 H42A 109.5
C40 C42 H42B 109.5
H42A C42 H42B 109.5
C40 C42 H42C 109.5
H42A C42 H42C 109.5
H42B C42 H42C 109.5
C42' C40' C32 110.8(17)
C42' C40' C41' 112.2(14)
C32 C40' C41' 120(2)
C42' C40' H40' 104.1
C32 C40' H40' 104.1
C41' C40' H40' 104.1
C40' C41' H41D 109.5
C40' C41' H41E 109.5
H41D C41' H41E 109.5
C40' C41' H41F 109.5
H41D C41' H41F 109.5
H41E C41' H41F 109.5
C40' C42' H42D 109.5
C40' C42' H42E 109.5
H42D C42' H42E 109.5
C40' C42' H42F 109.5
H42D C42' H42F 109.5
H42E C42' H42F 109.5
C44 C43 C48 123.3(5)
C44 C43 N3 119.0(5)
C48 C43 N3 117.4(5)
C45 C44 C43 116.8(6)
C45 C44 C52' 123.7(9)
C43 C44 C52' 114.2(10)
C45 C44 C52 116.7(9)
C43 C44 C52 125.5(7)
C52' C44 C52 33.1(7)
C46 C45 C44 121.6(7)
C46 C45 H45 119.2
C44 C45 H45 119.2
C45 C46 C47 120.8(7)
C45 C46 H46 119.6
C47 C46 H46 119.6
C46 C47 C48 121.2(7)
C46 C47 H47 119.4
C48 C47 H47 119.4
C43 C48 C47 116.2(6)
C43 C48 C49 122.2(5)
C47 C48 C49 121.6(6)
C51 C49 C48 112.3(6)
C51 C49 C50 109.0(7)
C48 C49 C50 110.5(7)
C51 C49 H49 108.3
C48 C49 H49 108.3
C50 C49 H49 108.3
C49 C50 H50A 109.5
C49 C50 H50B 109.5
H50A C50 H50B 109.5
C49 C50 H50C 109.5
H50A C50 H50C 109.5
H50B C50 H50C 109.5
C49 C51 H51A 109.5
C49 C51 H51B 109.5
H51A C51 H51B 109.5
C49 C51 H51C 109.5
H51A C51 H51C 109.5
H51B C51 H51C 109.5
C53 C52 C54 109.4(10)
C53 C52 C44 109.2(12)
C54 C52 C44 121.1(13)
C53 C52 H52 105.3
C54 C52 H52 105.3
C44 C52 H52 105.3
C52 C53 H53A 109.5
C52 C53 H53B 109.5
H53A C53 H53B 109.5
C52 C53 H53C 109.5
H53A C53 H53C 109.5
H53B C53 H53C 109.5
C52 C54 H54A 109.5
C52 C54 H54B 109.5
H54A C54 H54B 109.5
C52 C54 H54C 109.5
H54A C54 H54C 109.5
H54B C54 H54C 109.5
C53' C52' C54' 109.2(13)
C53' C52' C44 118.6(15)
C54' C52' C44 94.0(16)
C53' C52' H52' 111.2
C54' C52' H52' 111.2
C44 C52' H52' 111.2
C52' C53' H53D 109.5
C52' C53' H53E 109.5
H53D C53' H53E 109.5
C52' C53' H53F 109.5
H53D C53' H53F 109.5
H53E C53' H53F 109.5
C52' C54' H54D 109.5
C52' C54' H54E 109.5
H54D C54' H54E 109.5
C52' C54' H54F 109.5
H54D C54' H54F 109.5
H54E C54' H54F 109.5
C55 O1 C58 111.7(13)
O1 C55 C56 105.9(14)
O1 C55 H55A 110.5
C56 C55 H55A 110.5
O1 C55 H55B 110.5
C56 C55 H55B 110.5
H55A C55 H55B 108.7
C57 C56 C55 103.8(14)
C57 C56 H56A 111.0
C55 C56 H56A 111.0
C57 C56 H56B 111.0
C55 C56 H56B 111.0
H56A C56 H56B 109.0
C56 C57 C58 103.1(13)
C56 C57 H57A 111.1
C58 C57 H57A 111.1
C56 C57 H57B 111.1
C58 C57 H57B 111.1
H57A C57 H57B 109.1
O1 C58 C57 107.6(13)
O1 C58 H58A 110.2
C57 C58 H58A 110.2
O1 C58 H58B 110.2
C57 C58 H58B 110.2
H58A C58 H58B 108.5
C55' O1' C58' 107.8(17)
O1' C55' C56' 108.7(18)
O1' C55' H55C 110.0
C56' C55' H55C 110.0
O1' C55' H55D 110.0
C56' C55' H55D 110.0
H55C C55' H55D 108.3
C57' C56' C55' 103.1(15)
C57' C56' H56C 111.2
C55' C56' H56C 111.2
C57' C56' H56D 111.2
C55' C56' H56D 111.2
H56C C56' H56D 109.1
C56' C57' C58' 101.1(16)
C56' C57' H57C 111.6
C58' C57' H57C 111.6
C56' C57' H57D 111.6
C58' C57' H57D 111.6
H57C C57' H57D 109.4
O1' C58' C57' 106(2)
O1' C58' H58C 110.5
C57' C58' H58C 110.5
O1' C58' H58D 110.5
C57' C58' H58D 110.5
H58C C58' H58D 108.7
C59 O2 C62 98.4(15)
C60 C59 O2 120.6(18)
C60 C59 C61 50.4(10)
O2 C59 C61 73.4(14)
C60 C59 H59A 107.2
O2 C59 H59A 107.2
C61 C59 H59A 108.4
C60 C59 H59B 107.2
O2 C59 H59B 107.2
C61 C59 H59B 142.8
H59A C59 H59B 106.8
C59 C60 C61 84.3(19)
C59 C60 H60A 114.6
C61 C60 H60A 114.6
C59 C60 H60B 114.6
C61 C60 H60B 114.6
H60A C60 H60B 111.7
C62 C61 C60 112(3)
C62 C61 C59 81.5(16)
C60 C61 C59 45.4(13)
C62 C61 H61A 109.1
C60 C61 H61A 109.1
C59 C61 H61A 90.3
C62 C61 H61B 109.1
C60 C61 H61B 109.1
C59 C61 H61B 153.6
H61A C61 H61B 107.8
C61 C62 O2 95(2)
C61 C62 H62A 112.8
O2 C62 H62A 112.8
C61 C62 H62B 112.8
O2 C62 H62B 112.8
H62A C62 H62B 110.3

loop_
_geom_bond_atom_site_label_1
_geom_bond_atom_site_label_2
_geom_bond_distance
Si1 C1 1.944(4)
Si1 B1' 1.966(17)
Si1 B2 1.965(7)
Si1 B1 1.994(8)
Si1 H1D 1.49(4)
Si2 B1' 1.882(16)
Si2 B1 1.922(7)
Si2 C28 1.934(4)
Si2 H4D 1.49(2)
Si2 H5D 1.42(4)
B1 B1' 0.92(2)
B1 H2D 1.145(19)
B1 H3D 1.119(19)
B1' H3D 1.155(19)
B1' H2D' 1.15(2)
B2 B3 1.756(9)
B2 B4 1.811(11)
B2 H6D 1.278(19)
B2 H7D 1.32(2)
B3 B4 1.693(12)
B3 H8D 1.383(19)
B3 H9D 1.12(5)
B3 H10D 1.09(7)
B4 H10D 1.59(2)
B4 H11D 1.31(2)
B4 H12D 1.26(2)
N1 C1 1.359(4)
N1 C2 1.373(5)
N1 C16 1.446(5)
N2 C1 1.360(5)
N2 C3 1.374(5)
N2 C4 1.449(5)
N3 C28 1.345(5)
N3 C29 1.381(5)
N3 C43 1.449(6)
N4 C28 1.359(5)
N4 C30 1.365(5)
N4 C31 1.453(6)
C2 C3 1.328(5)
C2 H2 0.9300
C3 H3 0.9300
C4 C9 1.388(6)
C4 C5 1.395(6)
C5 C6 1.373(7)
C5 C13 1.502(7)
C6 C7 1.360(8)
C6 H6 0.9300
C7 C8 1.371(8)
C7 H7 0.9300
C8 C9 1.397(7)
C8 H8 0.9300
C9 C10 1.504(7)
C10 C11 1.516(8)
C10 C12 1.537(8)
C10 H10 0.9800
C11 H11A 0.9600
C11 H11B 0.9600
C11 H11C 0.9600
C12 H12A 0.9600
C12 H12B 0.9600
C12 H12C 0.9600
C13 C15 1.535(7)
C13 C14 1.549(7)
C13 H13 0.9800
C14 H14A 0.9600
C14 H14B 0.9600
C14 H14C 0.9600
C15 H15A 0.9600
C15 H15B 0.9600
C15 H15C 0.9600
C16 C17 1.384(6)
C16 C21 1.392(6)
C17 C18 1.407(7)
C17 C25 1.504(7)
C18 C19 1.343(8)
C18 H18 0.9300
C19 C20 1.362(8)
C19 H19 0.9300
C20 C21 1.406(6)
C20 H20 0.9300
C21 C22 1.518(7)
C22 C24 1.530(7)
C22 C23 1.527(7)
C22 H22 0.9800
C23 H23A 0.9600
C23 H23B 0.9600
C23 H23C 0.9600
C24 H24A 0.9600
C24 H24B 0.9600
C24 H24C 0.9600
C25 C26 1.518(8)
C25 C27 1.549(8)
C25 H25 0.9800
C26 H26A 0.9600
C26 H26B 0.9600
C26 H26C 0.9600
C27 H27A 0.9600
C27 H27B 0.9600
C27 H27C 0.9600
C29 C30 1.320(6)
C29 H29 0.9300
C30 H30 0.9300
C31 C36 1.379(8)
C31 C32 1.385(7)
C32 C33 1.398(9)
C32 C40 1.519(17)
C32 C40' 1.533(15)
C33 C34 1.422(15)
C33 H33 0.9300
C34 C35 1.293(17)
C34 H34 0.9300
C35 C36 1.361(11)
C35 H35 0.9300
C36 C37' 1.477(12)
C36 C37 1.547(19)
C37 C38 1.542(19)
C37 C39 1.560(14)
C37 H37 0.9800
C38 H38A 0.9600
C38 H38B 0.9600
C38 H38C 0.9600
C39 H39A 0.9600
C39 H39B 0.9600
C39 H39C 0.9600
C37' C38' 1.544(12)
C37' C39' 1.560(11)
C37' H37' 0.9800
C38' H38D 0.9600
C38' H38E 0.9600
C38' H38F 0.9600
C39' H39D 0.9600
C39' H39E 0.9600
C39' H39F 0.9600
C40 C42 1.539(14)
C40 C41 1.545(19)
C40 H40 0.9800
C41 H41A 0.9600
C41 H41B 0.9600
C41 H41C 0.9600
C42 H42A 0.9600
C42 H42B 0.9600
C42 H42C 0.9600
C40' C42' 1.516(16)
C40' C41' 1.525(17)
C40' H40' 0.9800
C41' H41D 0.9600
C41' H41E 0.9600
C41' H41F 0.9600
C42' H42D 0.9600
C42' H42E 0.9600
C42' H42F 0.9600
C43 C44 1.380(7)
C43 C48 1.381(7)
C44 C45 1.375(8)
C44 C52' 1.528(15)
C44 C52 1.570(12)
C45 C46 1.345(9)
C45 H45 0.9300
C46 C47 1.353(9)
C46 H46 0.9300
C47 C48 1.391(8)
C47 H47 0.9300
C48 C49 1.519(8)
C49 C51 1.503(9)
C49 C50 1.558(9)
C49 H49 0.9800
C50 H50A 0.9600
C50 H50B 0.9600
C50 H50C 0.9600
C51 H51A 0.9600
C51 H51B 0.9600
C51 H51C 0.9600
C52 C53 1.529(12)
C52 C54 1.564(13)
C52 H52 0.9800
C53 H53A 0.9600
C53 H53B 0.9600
C53 H53C 0.9600
C54 H54A 0.9600
C54 H54B 0.9600
C54 H54C 0.9600
C52' C53' 1.521(13)
C52' C54' 1.530(13)
C52' H52' 0.9800
C53' H53D 0.9600
C53' H53E 0.9600
C53' H53F 0.9600
C54' H54D 0.9600
C54' H54E 0.9600
C54' H54F 0.9600
O1 C55 1.306(13)
O1 C58 1.379(12)
C55 C56 1.526(12)
C55 H55A 0.9700
C55 H55B 0.9700
C56 C57 1.456(17)
C56 H56A 0.9700
C56 H56B 0.9700
C57 C58 1.509(12)
C57 H57A 0.9700
C57 H57B 0.9700
C58 H58A 0.9700
C58 H58B 0.9700
O1' C55' 1.319(15)
O1' C58' 1.354(17)
C55' C56' 1.528(15)
C55' H55C 0.9700
C55' H55D 0.9700
C56' C57' 1.465(15)
C56' H56C 0.9700
C56' H56D 0.9700
C57' C58' 1.508(15)
C57' H57C 0.9700
C57' H57D 0.9700
C58' H58C 0.9700
C58' H58D 0.9700
O2 C59 1.424(17)
O2 C62 1.526(17)
C59 C60 1.43(3)
C59 C61 2.00(3)
C59 H59A 0.9700
C59 H59B 0.9700
C60 C61 1.551(17)
C60 H60A 0.9700
C60 H60B 0.9700
C61 C62 1.33(3)
C61 H61A 0.9700
C61 H61B 0.9700
C62 H62A 0.9700
C62 H62B 0.9700
